data_7716105
loop_
_publ_author_name
'Bourne, Connor'
'Dong, Huanhuan'
'McKain, Katharine'
'Mayer, Lena C.'
'McKay, Aidan P.'
'Cordes, David B.'
'Slawin, Alexandra M. Z.'
'Stasch, Andreas'

_publ_section_title
;
 Alkyl backbone variations in common &#x3b2;-diketiminate ligands and
 applications to <i>N</i>-heterocyclic silylene chemistry.
;
_journal_issue 23
_journal_name_full 'Dalton transactions (Cambridge, England : 2003)'
_journal_page_first 9887
_journal_page_last 9895
_journal_paper_doi 10.1039/d4dt01298d
_journal_volume 53
_journal_year 2024
_chemical_formula_moiety 'C27 H38 N2'
_chemical_formula_sum 'C27 H38 N2'
_chemical_formula_weight 390.61
_space_group_crystal_system triclinic
_space_group_IT_number 2
_space_group_name_Hall '-P 1'
_space_group_name_H-M_alt 'P -1'
_atom_sites_solution_hydrogens mixed
_atom_sites_solution_primary direct
_atom_sites_solution_secondary difmap
_audit_creation_date 2023-07-18
_audit_creation_method 'by CrystalStructure 4.3'
_audit_update_record
;
2024-04-30 deposited with the CCDC.	2024-05-21 downloaded from the CCDC.
;
_cell_angle_alpha 67.311(4)
_cell_angle_beta 70.582(4)
_cell_angle_gamma 79.542(4)
_cell_formula_units_Z 2
_cell_length_a 10.2164(5)
_cell_length_b 10.7791(5)
_cell_length_c 13.0555(5)
_cell_measurement_reflns_used 3978
_cell_measurement_temperature 173
_cell_measurement_theta_max 26.79
_cell_measurement_theta_min 2.11
_cell_volume 1248.66(11)
_computing_cell_refinement 'CrysAlisPro 1.171.38.46 (Rigaku OD, 2015)'
_computing_data_collection 'CrysAlisPro 1.171.38.46 (Rigaku OD, 2015)'
_computing_data_reduction 'CrysAlisPro 1.171.38.46 (Rigaku OD, 2015)'
_computing_molecular_graphics 'CrystalStructure 4.3'
_computing_publication_material 'CrystalStructure 4.3 (Rigaku, 2018)'
_computing_structure_refinement 'SHELXL Version 2019/3 (Sheldrick, 2008)'
_computing_structure_solution 'SHELXT Version 2018/2 (Sheldrick, 2014)'
_diffrn_ambient_temperature 173
_diffrn_detector_area_resol_mean 5.811
_diffrn_measured_fraction_theta_full 0.988
_diffrn_measured_fraction_theta_max 0.813
_diffrn_measurement_device_type 'Rigaku XtaLAB P200'
_diffrn_measurement_method \w
_diffrn_radiation_type 'Mo K\a'
_diffrn_radiation_wavelength 0.71073
_diffrn_reflns_av_R_equivalents 0.0436
_diffrn_reflns_av_unetI/netI 0.0686
_diffrn_reflns_Laue_measured_fraction_full 0.988
_diffrn_reflns_Laue_measured_fraction_max 0.813
_diffrn_reflns_limit_h_max 13
_diffrn_reflns_limit_h_min -12
_diffrn_reflns_limit_k_max 14
_diffrn_reflns_limit_k_min -13
_diffrn_reflns_limit_l_max 16
_diffrn_reflns_limit_l_min -16
_diffrn_reflns_number 16382
_diffrn_reflns_point_group_measured_fraction_full 0.988
_diffrn_reflns_point_group_measured_fraction_max 0.813
_diffrn_reflns_theta_full 25.242
_diffrn_reflns_theta_max 29.052
_diffrn_reflns_theta_min 1.766
_diffrn_standards_number 0
_exptl_absorpt_coefficient_mu 0.060
_exptl_absorpt_correction_T_max 0.997
_exptl_absorpt_correction_T_min 0.942
_exptl_absorpt_correction_type multi-scan
_exptl_absorpt_process_details
;
CrysAlisPro 1.171.38.46 (Rigaku Oxford Diffraction, 2015)
Empirical absorption correction using spherical harmonics,
 implemented in SCALE3 ABSPACK scaling algorithm.
;
_exptl_crystal_colour colourless
_exptl_crystal_density_diffrn 1.039
_exptl_crystal_density_method 'not measured'
_exptl_crystal_description prism
_exptl_crystal_F_000 428.00
_exptl_crystal_size_max 0.080
_exptl_crystal_size_mid 0.070
_exptl_crystal_size_min 0.050
_refine_diff_density_max 0.30
_refine_diff_density_min -0.25
_refine_ls_extinction_method none
_refine_ls_goodness_of_fit_ref 1.050
_refine_ls_hydrogen_treatment mixed
_refine_ls_number_parameters 276
_refine_ls_number_reflns 5418
_refine_ls_number_restraints 1
_refine_ls_R_factor_all 0.1295
_refine_ls_R_factor_gt 0.0616
_refine_ls_shift/su_max 0.000
_refine_ls_structure_factor_coef Fsqd
_refine_ls_weighting_details 'w = 1/[\s^2^(Fo^2^)+(0.0835P)^2^+0.1476P] where P=(Fo^2^+2Fc^2^)/3'
_refine_ls_weighting_scheme calc
_refine_ls_wR_factor_gt 0.1568
_refine_ls_wR_factor_ref 0.1823
_reflns_Friedel_coverage 0.000
_reflns_number_gt 2909
_reflns_number_total 5418
_reflns_threshold_expression F^2^>2.0\s(F^2^)
_cod_data_source_file d4dt01298d2.cif
_cod_data_source_block cbas5
_cod_depositor_comments 'Adding full bibliography for 7716105--7716116.cif.'
_cod_database_code 7716105
_shelx_shelxl_version_number 2019/3

loop_
_space_group_symop_id
_space_group_symop_operation_xyz
1 +X,+Y,+Z
2 -X,-Y,-Z

loop_
_atom_site_label
_atom_site_type_symbol
_atom_site_fract_x
_atom_site_fract_y
_atom_site_fract_z
_atom_site_U_iso_or_equiv
_atom_site_adp_type
_atom_site_occupancy
_atom_site_site_symmetry_order
_atom_site_calc_flag
_atom_site_refinement_flags_posn
_atom_site_refinement_flags_adp
_atom_site_refinement_flags_occupancy
_atom_site_disorder_assembly
_atom_site_disorder_group
N1 N 0.33837(18) 0.33823(17) 0.35689(15) 0.0427(5) Uani 1 1 d D . . . .
H1 H 0.323(2) 0.305(2) 0.3047(17) 0.064(7) Uiso 1 1 d D . . . .
N5 N 0.23401(18) 0.33348(16) 0.20269(15) 0.0443(5) Uani 1 1 d . . . . .
C2 C 0.2714(2) 0.46099(19) 0.34679(17) 0.0390(5) Uani 1 1 d . . . . .
C3 C 0.1911(2) 0.5141(2) 0.27203(19) 0.0444(5) Uani 1 1 d . . . . .
H3 H 0.147366 0.601447 0.265310 0.053 Uiso 1 1 calc R U . . .
C4 C 0.1677(2) 0.4483(2) 0.20307(18) 0.0439(5) Uani 1 1 d . . . . .
C6 C 0.4033(2) 0.25512(19) 0.44394(17) 0.0362(5) Uani 1 1 d . . . . .
C7 C 0.5458(2) 0.2218(2) 0.41048(18) 0.0407(5) Uani 1 1 d . . . . .
C8 C 0.6066(2) 0.1362(2) 0.4950(2) 0.0451(6) Uani 1 1 d . . . . .
H8 H 0.703501 0.112852 0.472748 0.054 Uiso 1 1 calc R U . . .
C9 C 0.5319(2) 0.0834(2) 0.6101(2) 0.0472(6) Uani 1 1 d . . . . .
C10 C 0.3899(2) 0.1154(2) 0.63946(19) 0.0489(6) Uani 1 1 d . . . . .
H10 H 0.336307 0.079021 0.718182 0.059 Uiso 1 1 calc R U . . .
C11 C 0.3233(2) 0.1987(2) 0.55815(19) 0.0417(5) Uani 1 1 d . . . . .
C12 C 0.6307(2) 0.2745(3) 0.2859(2) 0.0607(7) Uani 1 1 d . . . . .
H12A H 0.586979 0.254859 0.237802 0.073 Uiso 1 1 calc R U . . .
H12B H 0.724642 0.230865 0.277428 0.073 Uiso 1 1 calc R U . . .
H12C H 0.635878 0.372059 0.260957 0.073 Uiso 1 1 calc R U . . .
C13 C 0.6022(3) -0.0060(3) 0.7001(2) 0.0692(8) Uani 1 1 d . . . . .
H13A H 0.627450 0.048691 0.734958 0.083 Uiso 1 1 calc R U . . .
H13B H 0.686244 -0.051461 0.663649 0.083 Uiso 1 1 calc R U . . .
H13C H 0.538593 -0.073404 0.760515 0.083 Uiso 1 1 calc R U . . .
C14 C 0.1666(2) 0.2217(2) 0.5928(2) 0.0609(7) Uani 1 1 d . . . . .
H14A H 0.141443 0.316449 0.584944 0.073 Uiso 1 1 calc R U . . .
H14B H 0.127552 0.164222 0.673490 0.073 Uiso 1 1 calc R U . . .
H14C H 0.129200 0.199500 0.542252 0.073 Uiso 1 1 calc R U . . .
C15 C 0.2970(2) 0.5362(2) 0.41424(19) 0.0425(5) Uani 1 1 d . . . . .
H15 H 0.302411 0.468173 0.490968 0.051 Uiso 1 1 calc R U . . .
C16 C 0.1826(3) 0.6417(2) 0.4388(2) 0.0640(7) Uani 1 1 d . . . . .
H16A H 0.093177 0.599821 0.477566 0.077 Uiso 1 1 calc R U . . .
H16B H 0.178516 0.713806 0.365676 0.077 Uiso 1 1 calc R U . . .
H16C H 0.202374 0.679356 0.489115 0.077 Uiso 1 1 calc R U . . .
C17 C 0.4373(3) 0.5984(3) 0.3534(2) 0.0632(7) Uani 1 1 d . . . . .
H17A H 0.434917 0.668578 0.278902 0.076 Uiso 1 1 calc R U . . .
H17B H 0.509909 0.528510 0.340079 0.076 Uiso 1 1 calc R U . . .
H17C H 0.457575 0.638227 0.402084 0.076 Uiso 1 1 calc R U . . .
C18 C 0.0677(2) 0.5167(2) 0.1301(2) 0.0554(7) Uani 1 1 d . . . . .
H18 H 0.043292 0.445846 0.108954 0.067 Uiso 1 1 calc R U . . .
C19 C -0.0661(3) 0.5718(4) 0.1934(3) 0.1132(13) Uani 1 1 d . . . . .
H19A H -0.130604 0.601227 0.146079 0.136 Uiso 1 1 calc R U . . .
H19B H -0.048249 0.648675 0.208315 0.136 Uiso 1 1 calc R U . . .
H19C H -0.107004 0.501665 0.267209 0.136 Uiso 1 1 calc R U . . .
C20 C 0.1387(4) 0.6225(3) 0.0176(3) 0.1078(12) Uani 1 1 d . . . . .
H20A H 0.168416 0.692364 0.034371 0.129 Uiso 1 1 calc R U . . .
H20B H 0.073746 0.663238 -0.028997 0.129 Uiso 1 1 calc R U . . .
H20C H 0.220084 0.580622 -0.025485 0.129 Uiso 1 1 calc R U . . .
C21 C 0.2175(2) 0.25578(19) 0.14210(18) 0.0391(5) Uani 1 1 d . . . . .
C22 C 0.3200(3) 0.2540(2) 0.04044(19) 0.0499(6) Uani 1 1 d . . . . .
C23 C 0.3120(3) 0.1644(2) -0.0090(2) 0.0626(7) Uani 1 1 d . . . . .
H23 H 0.380385 0.164268 -0.079230 0.075 Uiso 1 1 calc R U . . .
C24 C 0.2086(3) 0.0749(2) 0.0394(2) 0.0615(7) Uani 1 1 d . . . . .
C25 C 0.1108(3) 0.0771(2) 0.1406(2) 0.0553(6) Uani 1 1 d . . . . .
H25 H 0.038859 0.015996 0.175097 0.066 Uiso 1 1 calc R U . . .
C26 C 0.1127(2) 0.1648(2) 0.19453(19) 0.0450(5) Uani 1 1 d . . . . .
C27 C 0.4401(3) 0.3441(3) -0.0105(2) 0.0789(9) Uani 1 1 d . . . . .
H27A H 0.405967 0.438272 -0.040446 0.095 Uiso 1 1 calc R U . . .
H27B H 0.509136 0.320034 -0.073855 0.095 Uiso 1 1 calc R U . . .
H27C H 0.483034 0.332500 0.049741 0.095 Uiso 1 1 calc R U . . .
C28 C 0.2054(4) -0.0254(4) -0.0153(3) 0.1129(13) Uani 1 1 d . . . . .
H28A H 0.166549 0.019961 -0.080808 0.135 Uiso 1 1 calc R U . . .
H28B H 0.147421 -0.098957 0.042440 0.135 Uiso 1 1 calc R U . . .
H28C H 0.300108 -0.061926 -0.042874 0.135 Uiso 1 1 calc R U . . .
C29 C 0.0106(3) 0.1576(3) 0.3091(2) 0.0716(8) Uani 1 1 d . . . . .
H29A H 0.060588 0.139590 0.366222 0.086 Uiso 1 1 calc R U . . .
H29B H -0.051298 0.084979 0.334902 0.086 Uiso 1 1 calc R U . . .
H29C H -0.044509 0.243482 0.301331 0.086 Uiso 1 1 calc R U . . .

loop_
_atom_site_aniso_label
_atom_site_aniso_U_11
_atom_site_aniso_U_22
_atom_site_aniso_U_33
_atom_site_aniso_U_23
_atom_site_aniso_U_13
_atom_site_aniso_U_12
N1 0.0507(11) 0.0387(10) 0.0541(11) -0.0217(9) -0.0355(9) 0.0118(8)
N5 0.0543(11) 0.0371(10) 0.0548(11) -0.0173(8) -0.0358(9) 0.0065(8)
C2 0.0394(12) 0.0343(11) 0.0496(12) -0.0153(10) -0.0211(10) 0.0000(9)
C3 0.0497(13) 0.0314(11) 0.0632(14) -0.0166(10) -0.0353(11) 0.0073(9)
C4 0.0491(13) 0.0335(11) 0.0578(14) -0.0124(10) -0.0336(11) 0.0025(10)
C6 0.0383(12) 0.0337(11) 0.0457(13) -0.0164(10) -0.0243(10) 0.0051(9)
C7 0.0408(12) 0.0434(12) 0.0470(13) -0.0208(10) -0.0216(11) 0.0037(10)
C8 0.0391(12) 0.0468(13) 0.0622(16) -0.0278(12) -0.0276(12) 0.0111(10)
C9 0.0616(15) 0.0359(12) 0.0568(15) -0.0189(11) -0.0368(13) 0.0101(11)
C10 0.0620(15) 0.0409(12) 0.0434(13) -0.0129(10) -0.0191(11) 0.0006(11)
C11 0.0404(12) 0.0363(11) 0.0541(14) -0.0195(10) -0.0202(11) 0.0047(9)
C12 0.0490(14) 0.0718(17) 0.0584(16) -0.0225(13) -0.0153(12) 0.0026(12)
C13 0.092(2) 0.0570(15) 0.0715(17) -0.0189(13) -0.0566(16) 0.0191(14)
C14 0.0471(14) 0.0538(15) 0.0759(17) -0.0226(13) -0.0129(13) 0.0013(11)
C15 0.0455(13) 0.0374(11) 0.0543(13) -0.0202(10) -0.0240(11) 0.0019(10)
C16 0.0619(16) 0.0606(15) 0.0947(19) -0.0492(15) -0.0379(15) 0.0144(12)
C17 0.0620(16) 0.0667(16) 0.0796(17) -0.0415(14) -0.0205(14) -0.0132(13)
C18 0.0698(16) 0.0373(12) 0.0807(17) -0.0208(12) -0.0566(14) 0.0124(11)
C19 0.091(2) 0.145(3) 0.145(3) -0.081(3) -0.090(2) 0.068(2)
C20 0.143(3) 0.074(2) 0.109(3) 0.0128(19) -0.093(2) -0.007(2)
C21 0.0490(13) 0.0323(11) 0.0460(13) -0.0107(9) -0.0323(11) 0.0024(10)
C22 0.0684(16) 0.0450(13) 0.0389(13) -0.0061(10) -0.0235(12) -0.0139(12)
C23 0.0877(19) 0.0645(16) 0.0394(13) -0.0186(12) -0.0149(13) -0.0199(15)
C24 0.0861(19) 0.0566(15) 0.0536(15) -0.0237(12) -0.0219(15) -0.0193(14)
C25 0.0617(16) 0.0501(14) 0.0641(16) -0.0199(12) -0.0242(14) -0.0158(12)
C26 0.0396(12) 0.0484(13) 0.0548(14) -0.0204(11) -0.0237(11) 0.0029(10)
C27 0.096(2) 0.081(2) 0.0568(16) -0.0138(14) -0.0102(16) -0.0455(17)
C28 0.155(3) 0.112(3) 0.098(2) -0.067(2) -0.009(2) -0.054(2)
C29 0.0459(15) 0.090(2) 0.0864(19) -0.0475(16) -0.0069(14) -0.0074(14)

loop_
_atom_type_symbol
_atom_type_description
_atom_type_scat_dispersion_real
_atom_type_scat_dispersion_imag
_atom_type_scat_source
C C 0.0033 0.0016
;
International Tables for Crystallography
(Vol. C, Tables 4.2.6.8 and 6.1.1.4)
;
H H 0.0000 0.0000
;
International Tables for Crystallography
(Vol. C, Table 6.1.1.4)
;
N N 0.0061 0.0033
;
International Tables for Crystallography
(Vol. C, Tables 4.2.6.8 and 6.1.1.4)
;

loop_
_geom_angle_atom_site_label_1
_geom_angle_atom_site_label_2
_geom_angle_atom_site_label_3
_geom_angle
_geom_angle_site_symmetry_1
_geom_angle_site_symmetry_3
_geom_angle_publ_flag
C2 N1 C6 127.68(17) . . ?
C2 N1 H1 110.2(14) . . ?
C6 N1 H1 121.3(14) . . ?
C4 N5 C21 125.24(16) . . ?
N1 C2 C3 119.33(18) . . ?
N1 C2 C15 117.26(16) . . ?
C3 C2 C15 123.30(17) . . ?
C2 C3 C4 125.27(18) . . ?
C2 C3 H3 117.4 . . ?
C4 C3 H3 117.4 . . ?
N5 C4 C3 119.34(17) . . ?
N5 C4 C18 121.66(18) . . ?
C3 C4 C18 118.99(17) . . ?
C11 C6 C7 120.85(18) . . ?
C11 C6 N1 120.10(17) . . ?
C7 C6 N1 118.79(18) . . ?
C8 C7 C6 118.31(19) . . ?
C8 C7 C12 120.63(19) . . ?
C6 C7 C12 121.05(18) . . ?
C9 C8 C7 122.50(19) . . ?
C9 C8 H8 118.8 . . ?
C7 C8 H8 118.8 . . ?
C8 C9 C10 117.55(19) . . ?
C8 C9 C13 121.1(2) . . ?
C10 C9 C13 121.4(2) . . ?
C11 C10 C9 122.3(2) . . ?
C11 C10 H10 118.8 . . ?
C9 C10 H10 118.8 . . ?
C10 C11 C6 118.33(19) . . ?
C10 C11 C14 120.3(2) . . ?
C6 C11 C14 121.28(19) . . ?
C7 C12 H12A 109.5 . . ?
C7 C12 H12B 109.5 . . ?
H12A C12 H12B 109.5 . . ?
C7 C12 H12C 109.5 . . ?
H12A C12 H12C 109.5 . . ?
H12B C12 H12C 109.5 . . ?
C9 C13 H13A 109.5 . . ?
C9 C13 H13B 109.5 . . ?
H13A C13 H13B 109.5 . . ?
C9 C13 H13C 109.5 . . ?
H13A C13 H13C 109.5 . . ?
H13B C13 H13C 109.5 . . ?
C11 C14 H14A 109.5 . . ?
C11 C14 H14B 109.5 . . ?
H14A C14 H14B 109.5 . . ?
C11 C14 H14C 109.5 . . ?
H14A C14 H14C 109.5 . . ?
H14B C14 H14C 109.5 . . ?
C2 C15 C16 114.52(17) . . ?
C2 C15 C17 110.14(18) . . ?
C16 C15 C17 110.73(18) . . ?
C2 C15 H15 107.0 . . ?
C16 C15 H15 107.0 . . ?
C17 C15 H15 107.0 . . ?
C15 C16 H16A 109.5 . . ?
C15 C16 H16B 109.5 . . ?
H16A C16 H16B 109.5 . . ?
C15 C16 H16C 109.5 . . ?
H16A C16 H16C 109.5 . . ?
H16B C16 H16C 109.5 . . ?
C15 C17 H17A 109.5 . . ?
C15 C17 H17B 109.5 . . ?
H17A C17 H17B 109.5 . . ?
C15 C17 H17C 109.5 . . ?
H17A C17 H17C 109.5 . . ?
H17B C17 H17C 109.5 . . ?
C19 C18 C20 111.8(2) . . ?
C19 C18 C4 113.9(2) . . ?
C20 C18 C4 110.8(2) . . ?
C19 C18 H18 106.6 . . ?
C20 C18 H18 106.6 . . ?
C4 C18 H18 106.6 . . ?
C18 C19 H19A 109.5 . . ?
C18 C19 H19B 109.5 . . ?
H19A C19 H19B 109.5 . . ?
C18 C19 H19C 109.5 . . ?
H19A C19 H19C 109.5 . . ?
H19B C19 H19C 109.5 . . ?
C18 C20 H20A 109.5 . . ?
C18 C20 H20B 109.5 . . ?
H20A C20 H20B 109.5 . . ?
C18 C20 H20C 109.5 . . ?
H20A C20 H20C 109.5 . . ?
H20B C20 H20C 109.5 . . ?
C22 C21 C26 120.40(18) . . ?
C22 C21 N5 119.19(18) . . ?
C26 C21 N5 119.48(19) . . ?
C23 C22 C21 118.4(2) . . ?
C23 C22 C27 121.2(2) . . ?
C21 C22 C27 120.3(2) . . ?
C24 C23 C22 122.6(2) . . ?
C24 C23 H23 118.7 . . ?
C22 C23 H23 118.7 . . ?
C25 C24 C23 117.7(2) . . ?
C25 C24 C28 121.0(2) . . ?
C23 C24 C28 121.2(2) . . ?
C24 C25 C26 122.6(2) . . ?
C24 C25 H25 118.7 . . ?
C26 C25 H25 118.7 . . ?
C25 C26 C21 118.3(2) . . ?
C25 C26 C29 121.1(2) . . ?
C21 C26 C29 120.56(19) . . ?
C22 C27 H27A 109.5 . . ?
C22 C27 H27B 109.5 . . ?
H27A C27 H27B 109.5 . . ?
C22 C27 H27C 109.5 . . ?
H27A C27 H27C 109.5 . . ?
H27B C27 H27C 109.5 . . ?
C24 C28 H28A 109.5 . . ?
C24 C28 H28B 109.5 . . ?
H28A C28 H28B 109.5 . . ?
C24 C28 H28C 109.5 . . ?
H28A C28 H28C 109.5 . . ?
H28B C28 H28C 109.5 . . ?
C26 C29 H29A 109.5 . . ?
C26 C29 H29B 109.5 . . ?
H29A C29 H29B 109.5 . . ?
C26 C29 H29C 109.5 . . ?
H29A C29 H29C 109.5 . . ?
H29B C29 H29C 109.5 . . ?

loop_
_geom_bond_atom_site_label_1
_geom_bond_atom_site_label_2
_geom_bond_distance
_geom_bond_site_symmetry_2
_geom_bond_publ_flag
N1 C2 1.354(2) . ?
N1 C6 1.426(2) . ?
N1 H1 0.949(16) . ?
N5 C4 1.299(2) . ?
N5 C21 1.417(2) . ?
C2 C3 1.373(3) . ?
C2 C15 1.511(3) . ?
C3 C4 1.438(3) . ?
C3 H3 0.9500 . ?
C4 C18 1.525(3) . ?
C6 C11 1.390(3) . ?
C6 C7 1.395(3) . ?
C7 C8 1.384(3) . ?
C7 C12 1.500(3) . ?
C8 C9 1.378(3) . ?
C8 H8 0.9500 . ?
C9 C10 1.386(3) . ?
C9 C13 1.505(3) . ?
C10 C11 1.385(3) . ?
C10 H10 0.9500 . ?
C11 C14 1.513(3) . ?
C12 H12A 0.9800 . ?
C12 H12B 0.9800 . ?
C12 H12C 0.9800 . ?
C13 H13A 0.9800 . ?
C13 H13B 0.9800 . ?
C13 H13C 0.9800 . ?
C14 H14A 0.9800 . ?
C14 H14B 0.9800 . ?
C14 H14C 0.9800 . ?
C15 C16 1.520(3) . ?
C15 C17 1.522(3) . ?
C15 H15 1.0000 . ?
C16 H16A 0.9800 . ?
C16 H16B 0.9800 . ?
C16 H16C 0.9800 . ?
C17 H17A 0.9800 . ?
C17 H17B 0.9800 . ?
C17 H17C 0.9800 . ?
C18 C19 1.495(4) . ?
C18 C20 1.511(4) . ?
C18 H18 1.0000 . ?
C19 H19A 0.9800 . ?
C19 H19B 0.9800 . ?
C19 H19C 0.9800 . ?
C20 H20A 0.9800 . ?
C20 H20B 0.9800 . ?
C20 H20C 0.9800 . ?
C21 C22 1.395(3) . ?
C21 C26 1.398(3) . ?
C22 C23 1.380(3) . ?
C22 C27 1.510(3) . ?
C23 C24 1.378(3) . ?
C23 H23 0.9500 . ?
C24 C25 1.373(3) . ?
C24 C28 1.518(3) . ?
C25 C26 1.386(3) . ?
C25 H25 0.9500 . ?
C26 C29 1.495(3) . ?
C27 H27A 0.9800 . ?
C27 H27B 0.9800 . ?
C27 H27C 0.9800 . ?
C28 H28A 0.9800 . ?
C28 H28B 0.9800 . ?
C28 H28C 0.9800 . ?
C29 H29A 0.9800 . ?
C29 H29B 0.9800 . ?
C29 H29C 0.9800 . ?

loop_
_geom_hbond_atom_site_label_D
_geom_hbond_atom_site_label_H
_geom_hbond_atom_site_label_A
_geom_hbond_distance_DH
_geom_hbond_distance_HA
_geom_hbond_distance_DA
_geom_hbond_angle_DHA
_geom_hbond_site_symmetry_A
_geom_hbond_publ_flag
N1 H1 N5 0.949(16) 1.756(19) 2.592(2) 145(2) . yes

loop_
_geom_torsion_atom_site_label_1
_geom_torsion_atom_site_label_2
_geom_torsion_atom_site_label_3
_geom_torsion_atom_site_label_4
_geom_torsion
_geom_torsion_site_symmetry_1
_geom_torsion_site_symmetry_2
_geom_torsion_site_symmetry_3
_geom_torsion_site_symmetry_4
_geom_torsion_publ_flag
C6 N1 C2 C3 -166.7(2) . . . . ?
C6 N1 C2 C15 16.9(3) . . . . ?
N1 C2 C3 C4 1.6(3) . . . . ?
C15 C2 C3 C4 177.7(2) . . . . ?
C21 N5 C4 C3 177.76(19) . . . . ?
C21 N5 C4 C18 -3.6(3) . . . . ?
C2 C3 C4 N5 -5.4(3) . . . . ?
C2 C3 C4 C18 175.9(2) . . . . ?
C2 N1 C6 C11 67.1(3) . . . . ?
C2 N1 C6 C7 -118.9(2) . . . . ?
C11 C6 C7 C8 -3.1(3) . . . . ?
N1 C6 C7 C8 -177.14(17) . . . . ?
C11 C6 C7 C12 175.47(19) . . . . ?
N1 C6 C7 C12 1.5(3) . . . . ?
C6 C7 C8 C9 -0.1(3) . . . . ?
C12 C7 C8 C9 -178.7(2) . . . . ?
C7 C8 C9 C10 2.1(3) . . . . ?
C7 C8 C9 C13 -178.1(2) . . . . ?
C8 C9 C10 C11 -0.9(3) . . . . ?
C13 C9 C10 C11 179.3(2) . . . . ?
C9 C10 C11 C6 -2.2(3) . . . . ?
C9 C10 C11 C14 175.1(2) . . . . ?
C7 C6 C11 C10 4.2(3) . . . . ?
N1 C6 C11 C10 178.18(17) . . . . ?
C7 C6 C11 C14 -173.05(19) . . . . ?
N1 C6 C11 C14 0.9(3) . . . . ?
N1 C2 C15 C16 -157.0(2) . . . . ?
C3 C2 C15 C16 26.8(3) . . . . ?
N1 C2 C15 C17 77.4(2) . . . . ?
C3 C2 C15 C17 -98.8(2) . . . . ?
N5 C4 C18 C19 135.5(3) . . . . ?
C3 C4 C18 C19 -45.8(3) . . . . ?
N5 C4 C18 C20 -97.5(3) . . . . ?
C3 C4 C18 C20 81.2(3) . . . . ?
C4 N5 C21 C22 104.5(2) . . . . ?
C4 N5 C21 C26 -86.4(3) . . . . ?
C26 C21 C22 C23 2.5(3) . . . . ?
N5 C21 C22 C23 171.45(19) . . . . ?
C26 C21 C22 C27 -174.7(2) . . . . ?
N5 C21 C22 C27 -5.8(3) . . . . ?
C21 C22 C23 C24 -1.4(4) . . . . ?
C27 C22 C23 C24 175.8(2) . . . . ?
C22 C23 C24 C25 0.2(4) . . . . ?
C22 C23 C24 C28 -178.1(3) . . . . ?
C23 C24 C25 C26 0.0(4) . . . . ?
C28 C24 C25 C26 178.3(3) . . . . ?
C24 C25 C26 C21 1.1(3) . . . . ?
C24 C25 C26 C29 -175.5(2) . . . . ?
C22 C21 C26 C25 -2.3(3) . . . . ?
N5 C21 C26 C25 -171.23(18) . . . . ?
C22 C21 C26 C29 174.2(2) . . . . ?
N5 C21 C26 C29 5.3(3) . . . . ?
